data_7020337
loop_
_publ_author_name
'Safko, Jason P.'
'Kuperstock, Jacob E.'
'McCullough, Shannon M.'
'Noviello, Andrew M.'
'Li, Xiaobo'
'Killarney, James P.'
'Murphy, Caitlin'
'Patterson, Howard H.'
'Bayse, Craig A.'
'Pike, Robert D.'

_publ_section_title
;
 Network formation and photoluminescence in copper(I) halide complexes
 with substituted piperazine ligands.
;
_journal_issue 38
_journal_name_full 'Dalton transactions (Cambridge, England : 2003)'
_journal_page_first 11663
_journal_page_last 11674
_journal_paper_doi 10.1039/c2dt31241g
_journal_volume 41
_journal_year 2012
_chemical_formula_moiety 'C20 H26 Cu2 I2 N2'
_chemical_formula_sum 'C20 H26 Cu2 I2 N2'
_chemical_formula_weight 675.31
_chemical_name_systematic
;
?
;
_space_group_IT_number 14
_symmetry_cell_setting monoclinic
_symmetry_space_group_name_Hall '-P 2ybc'
_symmetry_space_group_name_H-M 'P 1 21/c 1'
_atom_sites_solution_hydrogens geom
_atom_sites_solution_primary direct
_atom_sites_solution_secondary difmap
_audit_creation_method SHELXL-97
_cell_angle_alpha 90.00
_cell_angle_beta 92.548(2)
_cell_angle_gamma 90.00
_cell_formula_units_Z 4
_cell_length_a 8.4848(3)
_cell_length_b 20.3374(7)
_cell_length_c 13.1364(4)
_cell_measurement_reflns_used 5388
_cell_measurement_temperature 100(2)
_cell_measurement_theta_max 67.72
_cell_measurement_theta_min 4.35
_cell_volume 2264.56(13)
_computing_cell_refinement 'SAINTPLUS (Bruker AXS, 2004)'
_computing_data_collection 'APEX2 (Bruker AXS, 2004)'
_computing_data_reduction SAINTPLUS
_computing_molecular_graphics 'ORTEP3 (Farrugia, 1997)'
_computing_publication_material 'SHELXL97 (Sheldrick, 1997)'
_computing_structure_refinement 'XSHELL (Bruker, 2004)'
_computing_structure_solution 'SHELXS97 (Sheldrick, 1997)'
_diffrn_ambient_temperature 100(2)
_diffrn_measured_fraction_theta_full 0.950
_diffrn_measured_fraction_theta_max 0.950
_diffrn_measurement_device_type 'Bruker SMART Apex II CCD'
_diffrn_measurement_method '\w and \y'
_diffrn_radiation_monochromator graphite
_diffrn_radiation_source 'fine-focus sealed tube'
_diffrn_radiation_type CuK\a
_diffrn_radiation_wavelength 1.54178
_diffrn_reflns_av_R_equivalents 0.0833
_diffrn_reflns_av_sigmaI/netI 0.0595
_diffrn_reflns_limit_h_max 10
_diffrn_reflns_limit_h_min -10
_diffrn_reflns_limit_k_max 24
_diffrn_reflns_limit_k_min -24
_diffrn_reflns_limit_l_max 15
_diffrn_reflns_limit_l_min -15
_diffrn_reflns_number 23889
_diffrn_reflns_theta_full 66.99
_diffrn_reflns_theta_max 66.99
_diffrn_reflns_theta_min 4.01
_diffrn_standards_number 0
_exptl_absorpt_coefficient_mu 23.758
_exptl_absorpt_correction_T_max 0.4735
_exptl_absorpt_correction_T_min 0.1509
_exptl_absorpt_correction_type numerical
_exptl_absorpt_process_details 'SADABS (Sheldrick, 2004)'
_exptl_crystal_colour colorless
_exptl_crystal_density_diffrn 1.981
_exptl_crystal_density_method 'not measured'
_exptl_crystal_description blade
_exptl_crystal_F_000 1296
_exptl_crystal_size_max 0.336
_exptl_crystal_size_mid 0.175
_exptl_crystal_size_min 0.024
_refine_diff_density_max 2.445
_refine_diff_density_min -0.972
_refine_diff_density_rms 0.195
_refine_ls_extinction_method none
_refine_ls_goodness_of_fit_ref 1.022
_refine_ls_hydrogen_treatment constr
_refine_ls_matrix_type full
_refine_ls_number_parameters 235
_refine_ls_number_reflns 3831
_refine_ls_number_restraints 0
_refine_ls_restrained_S_all 1.022
_refine_ls_R_factor_all 0.0619
_refine_ls_R_factor_gt 0.0419
_refine_ls_shift/su_max 0.001
_refine_ls_shift/su_mean 0.000
_refine_ls_structure_factor_coef Fsqd
_refine_ls_weighting_details 'calc w=1/[\s^2^(Fo^2^)+(0.0689P)^2^+0.4153P] where P=(Fo^2^+2Fc^2^)/3'
_refine_ls_weighting_scheme calc
_refine_ls_wR_factor_gt 0.1098
_refine_ls_wR_factor_ref 0.1221
_reflns_number_gt 2872
_reflns_number_total 3831
_reflns_threshold_expression >2sigma(I)
_cod_data_source_file c2dt31241g.txt
_cod_data_source_block p21onc_2
_cod_depositor_comments
;
The following automatic conversions were performed:

'_symmetry_cell_setting' value 'Monoclinic' changed to 'monoclinic'
according to /home/saulius/struct/CIF-dictionaries/cif_core.dic
dictionary named 'cif_core.dic' version 2.4.2 from 2011-04-26.

Automatic conversion script
Id: cif_fix_values 1891 2012-01-12 08:04:46Z andrius 
;
_cod_original_sg_symbol_H-M P2(1)/c
_cod_database_code 7020337

loop_
_symmetry_equiv_pos_as_xyz
'x, y, z'
'-x, y+1/2, -z+1/2'
'-x, -y, -z'
'x, -y-1/2, z-1/2'

loop_
_atom_site_label
_atom_site_type_symbol
_atom_site_fract_x
_atom_site_fract_y
_atom_site_fract_z
_atom_site_U_iso_or_equiv
_atom_site_adp_type
_atom_site_occupancy
_atom_site_symmetry_multiplicity
_atom_site_calc_flag
_atom_site_refinement_flags
I1 I 0.51390(5) 0.44867(2) 0.85098(3) 0.02212(16) Uani 1 1 d .
I2 I 0.94489(5) 0.44985(2) 0.66795(3) 0.02428(16) Uani 1 1 d .
Cu1 Cu 0.81010(11) 0.44878(4) 0.83941(7) 0.0201(2) Uani 1 1 d .
Cu2 Cu 0.64703(11) 0.44888(4) 0.67774(7) 0.0185(2) Uani 1 1 d .
N1 N 0.9691(6) 0.4341(3) 0.9591(4) 0.0222(12) Uani 1 1 d .
N2 N 0.4840(6) 0.4396(2) 0.5594(4) 0.0176(11) Uani 1 1 d .
C1 C 0.8649(7) 0.2547(3) 0.9290(5) 0.0239(15) Uani 1 1 d .
C2 C 0.9592(8) 0.2021(3) 0.9653(5) 0.0283(16) Uani 1 1 d .
H2 H 1.0209 0.2072 1.0269 0.034 Uiso 1 1 calc R
C3 C 0.9637(8) 0.1434(3) 0.9132(5) 0.0273(16) Uani 1 1 d .
H3 H 1.0295 0.1089 0.9390 0.033 Uiso 1 1 calc R
C4 C 0.8733(8) 0.1339(4) 0.8232(5) 0.0284(16) Uani 1 1 d .
H4 H 0.8778 0.0936 0.7868 0.034 Uiso 1 1 calc R
C5 C 0.7760(9) 0.1852(4) 0.7880(6) 0.0356(18) Uani 1 1 d .
H5 H 0.7097 0.1793 0.7285 0.043 Uiso 1 1 calc R
C6 C 0.7756(8) 0.2440(4) 0.8386(5) 0.0295(16) Uani 1 1 d .
H6 H 0.7122 0.2788 0.8112 0.035 Uiso 1 1 calc R
C7 C 0.8634(8) 0.3196(3) 0.9824(5) 0.0260(15) Uani 1 1 d .
H7B H 0.8638 0.3121 1.0568 0.031 Uiso 1 1 calc R
H7A H 0.7647 0.3431 0.9622 0.031 Uiso 1 1 calc R
C8 C 1.0045(8) 0.3631(3) 0.9582(5) 0.0253(15) Uani 1 1 d .
H8A H 1.0919 0.3541 1.0088 0.030 Uiso 1 1 calc R
H8B H 1.0412 0.3510 0.8902 0.030 Uiso 1 1 calc R
C9 C 1.1153(7) 0.4717(3) 0.9412(5) 0.0222(14) Uani 1 1 d .
H9A H 1.1563 0.4584 0.8749 0.027 Uiso 1 1 calc R
H9B H 1.1963 0.4606 0.9951 0.027 Uiso 1 1 calc R
C10 C 0.9115(8) 0.4555(3) 1.0589(5) 0.0213(14) Uani 1 1 d .
H10A H 0.9901 0.4439 1.1139 0.026 Uiso 1 1 calc R
H10B H 0.8117 0.4326 1.0723 0.026 Uiso 1 1 calc R
C11 C 0.5582(8) 0.4401(3) 0.4589(5) 0.0200(14) Uani 1 1 d .
H11A H 0.4772 0.4307 0.4043 0.024 Uiso 1 1 calc R
H11B H 0.6394 0.4052 0.4576 0.024 Uiso 1 1 calc R
C12 C 0.3669(7) 0.4942(3) 0.5607(5) 0.0223(14) Uani 1 1 d .
H12A H 0.3182 0.4952 0.6278 0.027 Uiso 1 1 calc R
H12B H 0.2821 0.4860 0.5080 0.027 Uiso 1 1 calc R
C13 C 0.4004(7) 0.3762(3) 0.5738(5) 0.0193(14) Uani 1 1 d .
H13A H 0.3281 0.3680 0.5139 0.023 Uiso 1 1 calc R
H13B H 0.3358 0.3796 0.6345 0.023 Uiso 1 1 calc R
C14 C 0.5139(8) 0.3181(3) 0.5874(6) 0.0268(15) Uani 1 1 d .
H14A H 0.5562 0.3070 0.5205 0.032 Uiso 1 1 calc R
H14B H 0.6039 0.3315 0.6334 0.032 Uiso 1 1 calc R
C15 C 0.4379(8) 0.2576(3) 0.6305(5) 0.0240(15) Uani 1 1 d .
C16 C 0.4482(7) 0.1975(3) 0.5812(5) 0.0249(15) Uani 1 1 d .
H16 H 0.4976 0.1954 0.5178 0.030 Uiso 1 1 calc R
C17 C 0.3888(8) 0.1408(3) 0.6217(6) 0.0323(18) Uani 1 1 d .
H17 H 0.4009 0.0999 0.5879 0.039 Uiso 1 1 calc R
C18 C 0.3109(9) 0.1436(4) 0.7126(6) 0.0358(18) Uani 1 1 d .
H18 H 0.2689 0.1047 0.7409 0.043 Uiso 1 1 calc R
C19 C 0.2947(10) 0.2031(4) 0.7617(6) 0.0402(19) Uani 1 1 d .
H19 H 0.2409 0.2054 0.8235 0.048 Uiso 1 1 calc R
C20 C 0.3579(9) 0.2599(4) 0.7200(6) 0.0349(18) Uani 1 1 d .
H20 H 0.3457 0.3008 0.7536 0.042 Uiso 1 1 calc R

loop_
_atom_site_aniso_label
_atom_site_aniso_U_11
_atom_site_aniso_U_22
_atom_site_aniso_U_33
_atom_site_aniso_U_23
_atom_site_aniso_U_13
_atom_site_aniso_U_12
I1 0.0133(2) 0.0336(3) 0.0193(2) -0.00158(17) -0.0001(2) -0.00007(16)
I2 0.0142(2) 0.0406(3) 0.0179(2) -0.00257(17) -0.0009(2) -0.00262(16)
Cu1 0.0151(5) 0.0275(5) 0.0174(5) -0.0016(4) -0.0037(4) -0.0008(4)
Cu2 0.0153(5) 0.0221(5) 0.0177(5) 0.0005(4) -0.0042(4) -0.0017(4)
N1 0.015(3) 0.033(3) 0.019(3) -0.001(2) 0.000(3) -0.003(2)
N2 0.019(3) 0.022(3) 0.012(3) 0.003(2) -0.001(2) 0.000(2)
C1 0.017(3) 0.032(4) 0.023(4) 0.003(3) 0.003(3) -0.003(3)
C2 0.021(3) 0.033(4) 0.030(4) 0.003(3) -0.007(3) 0.000(3)
C3 0.025(3) 0.024(4) 0.033(4) 0.012(3) -0.002(3) 0.004(3)
C4 0.026(4) 0.035(4) 0.024(4) 0.001(3) -0.004(4) -0.006(3)
C5 0.035(4) 0.045(5) 0.026(4) 0.003(3) -0.006(4) -0.004(4)
C6 0.029(4) 0.034(4) 0.025(4) 0.006(3) -0.005(4) 0.008(3)
C7 0.021(3) 0.031(4) 0.026(4) 0.006(3) -0.001(3) 0.001(3)
C8 0.022(3) 0.027(4) 0.026(4) 0.001(3) -0.004(3) -0.001(3)
C9 0.010(3) 0.040(4) 0.017(3) -0.002(3) -0.004(3) 0.000(3)
C10 0.013(3) 0.035(4) 0.016(3) -0.001(3) 0.001(3) -0.001(3)
C11 0.015(3) 0.027(4) 0.018(3) 0.001(3) 0.003(3) 0.002(3)
C12 0.014(3) 0.030(4) 0.023(4) -0.005(3) 0.000(3) -0.002(3)
C13 0.015(3) 0.021(3) 0.022(3) -0.002(3) -0.003(3) -0.001(2)
C14 0.024(3) 0.021(4) 0.035(4) -0.004(3) -0.003(3) -0.003(3)
C15 0.022(3) 0.022(4) 0.028(4) 0.003(3) -0.002(3) -0.002(3)
C16 0.017(3) 0.031(4) 0.025(4) 0.001(3) -0.013(3) 0.007(3)
C17 0.029(4) 0.023(4) 0.042(4) 0.000(3) -0.026(4) -0.004(3)
C18 0.035(4) 0.027(4) 0.045(5) 0.014(4) -0.010(4) -0.013(3)
C19 0.046(5) 0.033(4) 0.042(5) 0.011(4) 0.007(4) -0.007(4)
C20 0.039(4) 0.025(4) 0.041(5) 0.007(3) 0.003(4) -0.002(3)

loop_
_atom_type_symbol
_atom_type_description
_atom_type_scat_dispersion_real
_atom_type_scat_dispersion_imag
_atom_type_scat_source
C C 0.0181 0.0091 'International Tables Vol C Tables 4.2.6.8 and 6.1.1.4'
H H 0.0000 0.0000 'International Tables Vol C Tables 4.2.6.8 and 6.1.1.4'
N N 0.0311 0.0180 'International Tables Vol C Tables 4.2.6.8 and 6.1.1.4'
Cu Cu -1.9646 0.5888 'International Tables Vol C Tables 4.2.6.8 and 6.1.1.4'
I I -0.3257 6.8362 'International Tables Vol C Tables 4.2.6.8 and 6.1.1.4'

loop_
_geom_angle_atom_site_label_1
_geom_angle_atom_site_label_2
_geom_angle_atom_site_label_3
_geom_angle
_geom_angle_site_symmetry_1
_geom_angle_site_symmetry_3
Cu1 I1 Cu2 58.12(3) . .
Cu2 I2 Cu1 58.16(3) . .
N1 Cu1 Cu2 168.56(16) . .
N1 Cu1 I1 125.26(16) . .
Cu2 Cu1 I1 62.17(3) . .
N1 Cu1 I2 111.74(16) . .
Cu2 Cu1 I2 60.22(3) . .
I1 Cu1 I2 122.38(4) . .
N2 Cu2 Cu1 169.57(15) . .
N2 Cu2 I2 127.20(15) . .
Cu1 Cu2 I2 61.62(3) . .
N2 Cu2 I1 111.22(15) . .
Cu1 Cu2 I1 59.71(3) . .
I2 Cu2 I1 121.33(4) . .
C8 N1 C9 109.3(5) . .
C8 N1 C10 111.7(5) . .
C9 N1 C10 107.4(5) . .
C8 N1 Cu1 105.3(4) . .
C9 N1 Cu1 109.3(4) . .
C10 N1 Cu1 113.8(4) . .
C13 N2 C11 110.1(5) . .
C13 N2 C12 108.8(5) . .
C11 N2 C12 108.2(5) . .
C13 N2 Cu2 107.1(4) . .
C11 N2 Cu2 112.0(4) . .
C12 N2 Cu2 110.6(4) . .
C6 C1 C2 116.6(7) . .
C6 C1 C7 121.4(6) . .
C2 C1 C7 122.0(6) . .
C3 C2 C1 121.2(7) . .
C3 C2 H2 119.4 . .
C1 C2 H2 119.4 . .
C2 C3 C4 121.0(6) . .
C2 C3 H3 119.5 . .
C4 C3 H3 119.5 . .
C3 C4 C5 118.1(7) . .
C3 C4 H4 120.9 . .
C5 C4 H4 120.9 . .
C6 C5 C4 120.4(7) . .
C6 C5 H5 119.8 . .
C4 C5 H5 119.8 . .
C5 C6 C1 122.5(7) . .
C5 C6 H6 118.8 . .
C1 C6 H6 118.8 . .
C1 C7 C8 112.9(6) . .
C1 C7 H7B 109.0 . .
C8 C7 H7B 109.0 . .
C1 C7 H7A 109.0 . .
C8 C7 H7A 109.0 . .
H7B C7 H7A 107.8 . .
N1 C8 C7 113.7(5) . .
N1 C8 H8A 108.8 . .
C7 C8 H8A 108.8 . .
N1 C8 H8B 108.8 . .
C7 C8 H8B 108.8 . .
H8A C8 H8B 107.7 . .
N1 C9 C10 112.4(5) . 3_767
N1 C9 H9A 109.1 . .
C10 C9 H9A 109.1 3_767 .
N1 C9 H9B 109.1 . .
C10 C9 H9B 109.1 3_767 .
H9A C9 H9B 107.9 . .
N1 C10 C9 110.2(5) . 3_767
N1 C10 H10A 109.6 . .
C9 C10 H10A 109.6 3_767 .
N1 C10 H10B 109.6 . .
C9 C10 H10B 109.6 3_767 .
H10A C10 H10B 108.1 . .
N2 C11 C12 110.9(5) . 3_666
N2 C11 H11A 109.5 . .
C12 C11 H11A 109.5 3_666 .
N2 C11 H11B 109.5 . .
C12 C11 H11B 109.5 3_666 .
H11A C11 H11B 108.0 . .
N2 C12 C11 111.9(5) . 3_666
N2 C12 H12A 109.2 . .
C11 C12 H12A 109.2 3_666 .
N2 C12 H12B 109.2 . .
C11 C12 H12B 109.2 3_666 .
H12A C12 H12B 107.9 . .
N2 C13 C14 112.5(5) . .
N2 C13 H13A 109.1 . .
C14 C13 H13A 109.1 . .
N2 C13 H13B 109.1 . .
C14 C13 H13B 109.1 . .
H13A C13 H13B 107.8 . .
C15 C14 C13 113.3(6) . .
C15 C14 H14A 108.9 . .
C13 C14 H14A 108.9 . .
C15 C14 H14B 108.9 . .
C13 C14 H14B 108.9 . .
H14A C14 H14B 107.7 . .
C20 C15 C16 117.9(6) . .
C20 C15 C14 121.7(6) . .
C16 C15 C14 120.4(6) . .
C17 C16 C15 121.8(7) . .
C17 C16 H16 119.1 . .
C15 C16 H16 119.1 . .
C16 C17 C18 119.6(7) . .
C16 C17 H17 120.2 . .
C18 C17 H17 120.2 . .
C19 C18 C17 119.9(7) . .
C19 C18 H18 120.1 . .
C17 C18 H18 120.1 . .
C18 C19 C20 119.6(8) . .
C18 C19 H19 120.2 . .
C20 C19 H19 120.2 . .
C15 C20 C19 121.2(7) . .
C15 C20 H20 119.4 . .
C19 C20 H20 119.4 . .

loop_
_geom_bond_atom_site_label_1
_geom_bond_atom_site_label_2
_geom_bond_distance
_geom_bond_site_symmetry_2
I1 Cu1 2.5245(10) .
I1 Cu2 2.5853(10) .
I2 Cu2 2.5363(10) .
I2 Cu1 2.5711(10) .
Cu1 N1 2.048(6) .
Cu1 Cu2 2.4826(14) .
Cu2 N2 2.044(5) .
N1 C8 1.476(8) .
N1 C9 1.484(8) .
N1 C10 1.485(8) .
N2 C13 1.486(8) .
N2 C11 1.488(8) .
N2 C12 1.491(8) .
C1 C6 1.398(9) .
C1 C2 1.405(9) .
C1 C7 1.496(9) .
C2 C3 1.378(10) .
C2 H2 0.9500 .
C3 C4 1.394(10) .
C3 H3 0.9500 .
C4 C5 1.397(10) .
C4 H4 0.9500 .
C5 C6 1.367(10) .
C5 H5 0.9500 .
C6 H6 0.9500 .
C7 C8 1.532(9) .
C7 H7B 0.9900 .
C7 H7A 0.9900 .
C8 H8A 0.9900 .
C8 H8B 0.9900 .
C9 C10 1.498(9) 3_767
C9 H9A 0.9900 .
C9 H9B 0.9900 .
C10 C9 1.498(9) 3_767
C10 H10A 0.9900 .
C10 H10B 0.9900 .
C11 C12 1.506(9) 3_666
C11 H11A 0.9900 .
C11 H11B 0.9900 .
C12 C11 1.506(9) 3_666
C12 H12A 0.9900 .
C12 H12B 0.9900 .
C13 C14 1.530(8) .
C13 H13A 0.9900 .
C13 H13B 0.9900 .
C14 C15 1.511(9) .
C14 H14A 0.9900 .
C14 H14B 0.9900 .
C15 C20 1.384(10) .
C15 C16 1.390(9) .
C16 C17 1.375(10) .
C16 H16 0.9500 .
C17 C18 1.392(11) .
C17 H17 0.9500 .
C18 C19 1.382(11) .
C18 H18 0.9500 .
C19 C20 1.395(10) .
C19 H19 0.9500 .
C20 H20 0.9500 .

loop_
_geom_torsion_atom_site_label_1
_geom_torsion_atom_site_label_2
_geom_torsion_atom_site_label_3
_geom_torsion_atom_site_label_4
_geom_torsion
_geom_torsion_site_symmetry_4
Cu2 I1 Cu1 N1 -169.8(2) .
Cu2 I1 Cu1 I2 0.46(4) .
Cu2 I2 Cu1 N1 170.95(17) .
Cu2 I2 Cu1 I1 -0.47(4) .
N1 Cu1 Cu2 N2 102.0(12) .
I1 Cu1 Cu2 N2 -31.0(8) .
I2 Cu1 Cu2 N2 149.4(8) .
N1 Cu1 Cu2 I2 -47.4(8) .
I1 Cu1 Cu2 I2 179.55(4) .
N1 Cu1 Cu2 I1 133.0(8) .
I2 Cu1 Cu2 I1 -179.55(4) .
Cu1 I2 Cu2 N2 -173.36(18) .
Cu1 I2 Cu2 I1 0.46(4) .
Cu1 I1 Cu2 N2 174.26(16) .
Cu1 I1 Cu2 I2 -0.47(4) .
Cu2 Cu1 N1 C8 -33.9(10) .
I1 Cu1 N1 C8 93.7(4) .
I2 Cu1 N1 C8 -77.4(4) .
Cu2 Cu1 N1 C9 83.4(9) .
I1 Cu1 N1 C9 -149.0(3) .
I2 Cu1 N1 C9 39.9(4) .
Cu2 Cu1 N1 C10 -156.6(6) .
I1 Cu1 N1 C10 -28.9(5) .
I2 Cu1 N1 C10 159.9(4) .
Cu1 Cu2 N2 C13 -31.2(11) .
I2 Cu2 N2 C13 114.6(3) .
I1 Cu2 N2 C13 -59.7(4) .
Cu1 Cu2 N2 C11 -152.0(7) .
I2 Cu2 N2 C11 -6.1(5) .
I1 Cu2 N2 C11 179.5(3) .
Cu1 Cu2 N2 C12 87.2(9) .
I2 Cu2 N2 C12 -126.9(4) .
I1 Cu2 N2 C12 58.7(4) .
C6 C1 C2 C3 0.7(10) .
C7 C1 C2 C3 -177.5(6) .
C1 C2 C3 C4 -0.8(11) .
C2 C3 C4 C5 -0.9(11) .
C3 C4 C5 C6 2.8(11) .
C4 C5 C6 C1 -3.1(12) .
C2 C1 C6 C5 1.3(10) .
C7 C1 C6 C5 179.4(7) .
C6 C1 C7 C8 -98.1(7) .
C2 C1 C7 C8 80.0(8) .
C9 N1 C8 C7 176.6(5) .
C10 N1 C8 C7 57.9(7) .
Cu1 N1 C8 C7 -66.1(6) .
C1 C7 C8 N1 148.3(6) .
C8 N1 C9 C10 180.0(5) 3_767
C10 N1 C9 C10 -58.7(7) 3_767
Cu1 N1 C9 C10 65.2(6) 3_767
C8 N1 C10 C9 177.1(5) 3_767
C9 N1 C10 C9 57.3(7) 3_767
Cu1 N1 C10 C9 -63.8(6) 3_767
C13 N2 C11 C12 175.7(5) 3_666
C12 N2 C11 C12 56.9(7) 3_666
Cu2 N2 C11 C12 -65.2(6) 3_666
C13 N2 C12 C11 -177.1(5) 3_666
C11 N2 C12 C11 -57.5(7) 3_666
Cu2 N2 C12 C11 65.5(6) 3_666
C11 N2 C13 C14 69.0(7) .
C12 N2 C13 C14 -172.6(5) .
Cu2 N2 C13 C14 -53.0(6) .
N2 C13 C14 C15 164.0(5) .
C13 C14 C15 C20 -53.5(9) .
C13 C14 C15 C16 127.1(7) .
C20 C15 C16 C17 -3.5(10) .
C14 C15 C16 C17 175.9(6) .
C15 C16 C17 C18 2.4(10) .
C16 C17 C18 C19 -0.4(11) .
C17 C18 C19 C20 -0.5(12) .
C16 C15 C20 C19 2.5(11) .
C14 C15 C20 C19 -176.9(7) .
C18 C19 C20 C15 -0.6(12) .
